data_7047651
loop_
_publ_author_name
'Aucamp, Danielle'
'Kumar, Sreedhar V.'
'Liles, David C.'
'Fernandes, Manuel A.'
'Harmse, Leonie'
'Bezuidenhout, Daniela I.'

_publ_section_title
;
 Synthesis of heterobimetallic gold(i) ferrocenyl-substituted
 1,2,3-triazol-5-ylidene complexes as potential anticancer agents.
;
_journal_issue 45
_journal_name_full 'Dalton transactions (Cambridge, England : 2003)'
_journal_page_first 16072
_journal_page_last 16081
_journal_paper_doi 10.1039/c8dt03116a
_journal_volume 47
_journal_year 2018
_chemical_formula_moiety 'C54 H58 Au Fe N3 P 1+, P F6 1-, C D Cl3'
_chemical_formula_sum 'C55 H58 Au Cl3 D F6 Fe N3 P2'
_chemical_formula_weight 1298.16
_chemical_name_systematic
'{4-Ferrocenyl-1,3-di(2,6-diprop-2-ylphenyl)-3H-[1,2,3]triazol-5-ium}-triphenylphosphinyl-gold hexaflurophosphate deutero-tricloromethane solvate'
_space_group_crystal_system monoclinic
_space_group_IT_number 14
_space_group_name_Hall '-P 2ybc'
_space_group_name_H-M_alt 'P 1 21/c 1'
_symmetry_space_group_name_Hall '-P 2ybc'
_symmetry_space_group_name_H-M 'P 1 21/c 1'
_atom_sites_solution_hydrogens geom
_atom_sites_solution_primary dual
_audit_creation_method SHELXL-2014/7
_audit_update_record
;
2018-07-26 deposited with the CCDC.
2018-09-25 downloaded from the CCDC.
;
_cell_angle_alpha 90
_cell_angle_beta 97.359(2)
_cell_angle_gamma 90
_cell_formula_units_Z 4
_cell_length_a 17.8411(8)
_cell_length_b 11.8539(6)
_cell_length_c 26.3035(13)
_cell_measurement_reflns_used 9517
_cell_measurement_temperature 150(2)
_cell_measurement_theta_max 28.745
_cell_measurement_theta_min 2.302
_cell_volume 5517.0(5)
_computing_cell_refinement 'Bruker SAINT'
_computing_data_collection 'Bruker APEX3'
_computing_data_reduction 'Bruker SAINT'
_computing_molecular_graphics
; <i>ORTEP-3 for Windows</i> (Farrugia, 1997), <i>POV-RAY</i> (Cason, 2004),
 <i>Mercury</i> (Macrae <i>et al</i>., 2008)
;
_computing_publication_material '<i>SHELXL-2014</i>, <i>PLATON</i> (Spek, 2009)'
_computing_structure_refinement 'Bruker SHELXTL, SHELXL-2014 (Sheldrick, 2015)'
_computing_structure_solution 'Bruker SHELXTS (Sheldrick, 2015)'
_diffrn_ambient_temperature 150(2)
_diffrn_detector_area_resol_mean 10.24
_diffrn_measured_fraction_theta_full 0.999
_diffrn_measured_fraction_theta_max 0.987
_diffrn_measurement_device_type 'Bruker kappa Photon 100 CMOS'
_diffrn_measurement_method '\f and \w scans'
_diffrn_radiation_source 'I\ms micro focus'
_diffrn_radiation_type MoK\a
_diffrn_radiation_wavelength 0.71073
_diffrn_reflns_av_R_equivalents 0.0522
_diffrn_reflns_av_unetI/netI 0.0222
_diffrn_reflns_Laue_measured_fraction_full 0.999
_diffrn_reflns_Laue_measured_fraction_max 0.987
_diffrn_reflns_limit_h_max 24
_diffrn_reflns_limit_h_min -24
_diffrn_reflns_limit_k_max 16
_diffrn_reflns_limit_k_min -16
_diffrn_reflns_limit_l_max 35
_diffrn_reflns_limit_l_min -35
_diffrn_reflns_number 221967
_diffrn_reflns_point_group_measured_fraction_full 0.999
_diffrn_reflns_point_group_measured_fraction_max 0.987
_diffrn_reflns_theta_full 25.242
_diffrn_reflns_theta_max 28.926
_diffrn_reflns_theta_min 2.262
_exptl_absorpt_coefficient_mu 3.182
_exptl_absorpt_correction_T_max 0.6472
_exptl_absorpt_correction_T_min 0.5302
_exptl_absorpt_correction_type multi-scan
_exptl_absorpt_process_details 'SADABS (Bruker, 2015)'
_exptl_crystal_colour orange
_exptl_crystal_density_diffrn 1.563
_exptl_crystal_density_method 'not measured'
_exptl_crystal_description block
_exptl_crystal_F_000 2600
_exptl_crystal_recrystallization_method 'Re-crystallisation from solvent: Dichlomethane (DCM)'
_exptl_crystal_size_max 0.211
_exptl_crystal_size_mid 0.194
_exptl_crystal_size_min 0.165
_refine_diff_density_max 0.931
_refine_diff_density_min -0.925
_refine_diff_density_rms 0.078
_refine_ls_extinction_method none
_refine_ls_goodness_of_fit_ref 1.027
_refine_ls_hydrogen_treatment constr
_refine_ls_matrix_type full
_refine_ls_number_parameters 648
_refine_ls_number_reflns 14373
_refine_ls_number_restraints 0
_refine_ls_restrained_S_all 1.027
_refine_ls_R_factor_all 0.0338
_refine_ls_R_factor_gt 0.0244
_refine_ls_shift/su_max 0.002
_refine_ls_shift/su_mean 0.000
_refine_ls_structure_factor_coef Fsqd
_refine_ls_weighting_details 'w=1/[\s^2^(Fo^2^)+(0.0184P)^2^+6.8725P] where P=(Fo^2^+2Fc^2^)/3'
_refine_ls_weighting_scheme calc
_refine_ls_wR_factor_gt 0.0494
_refine_ls_wR_factor_ref 0.0523
_reflns_number_gt 12378
_reflns_number_total 14373
_reflns_threshold_expression 'I > 2\s(I)'
_cod_data_source_file c8dt03116a2.cif
_cod_data_source_block mo_DA0065_0m
_cod_depositor_comments 'Adding full bibliography for 7047647--7047651.cif.'
_cod_database_code 7047651
_shelx_shelxl_version_number 2014/7
_shelx_space_group_comment
;
The symmetry employed for this shelxl refinement is uniquely defined
by the following loop, which should always be used as a source of
symmetry information in preference to the above space-group names.
They are only intended as comments.
;
_shelx_estimated_absorpt_t_min 0.553
_shelx_estimated_absorpt_t_max 0.622

loop_
_space_group_symop_operation_xyz
'x, y, z'
'-x, y+1/2, -z+1/2'
'-x, -y, -z'
'x, -y-1/2, z-1/2'

loop_
_atom_site_label
_atom_site_type_symbol
_atom_site_fract_x
_atom_site_fract_y
_atom_site_fract_z
_atom_site_U_iso_or_equiv
_atom_site_adp_type
_atom_site_occupancy
_atom_site_site_symmetry_order
_atom_site_calc_flag
_atom_site_refinement_flags_posn
_atom_site_refinement_flags_adp
Au1 Au 0.33150(2) 0.58905(2) 0.61571(2) 0.01821(3) Uani 1 1 d . .
N1 N 0.12014(9) 0.42558(14) 0.61855(6) 0.0164(3) Uani 1 1 d . .
N2 N 0.10140(9) 0.51135(15) 0.58702(7) 0.0187(3) Uani 1 1 d . .
N3 N 0.16736(9) 0.56288(14) 0.58536(7) 0.0172(3) Uani 1 1 d . .
C1 C 0.22778(11) 0.51487(17) 0.61439(8) 0.0161(4) Uani 1 1 d . .
C2 C 0.19608(11) 0.42252(17) 0.63612(7) 0.0162(4) Uani 1 1 d . .
Fe1 Fe 0.31502(2) 0.22987(3) 0.65683(2) 0.02474(7) Uani 1 1 d . .
C4 C 0.23106(11) 0.33785(18) 0.67145(8) 0.0187(4) Uani 1 1 d . .
C5 C 0.20883(12) 0.22269(19) 0.67838(8) 0.0234(4) Uani 1 1 d . .
H5 H 0.1661 0.1858 0.6605 0.028 Uiso 1 1 calc R U
C6 C 0.26229(14) 0.1742(2) 0.71684(9) 0.0324(5) Uani 1 1 d . .
H6 H 0.2616 0.0989 0.7292 0.039 Uiso 1 1 calc R U
C7 C 0.31694(15) 0.2577(2) 0.73366(10) 0.0346(6) Uani 1 1 d . .
H7 H 0.3591 0.2476 0.7592 0.041 Uiso 1 1 calc R U
C8 C 0.29825(13) 0.3583(2) 0.70602(9) 0.0261(5) Uani 1 1 d . .
H8 H 0.3255 0.4273 0.7098 0.031 Uiso 1 1 calc R U
C9 C 0.3332(2) 0.2500(3) 0.58277(13) 0.0587(10) Uani 1 1 d . .
H9 H 0.3047 0.2974 0.5584 0.070 Uiso 1 1 calc R U
C10 C 0.31832(16) 0.1347(3) 0.59231(12) 0.0460(7) Uani 1 1 d . .
H10 H 0.2780 0.0909 0.5755 0.055 Uiso 1 1 calc R U
C11 C 0.37415(16) 0.0973(2) 0.63124(13) 0.0437(7) Uani 1 1 d . .
H11 H 0.3781 0.0234 0.6453 0.052 Uiso 1 1 calc R U
C12 C 0.42272(16) 0.1870(3) 0.64573(15) 0.0546(9) Uani 1 1 d . .
H12 H 0.4654 0.1845 0.6713 0.066 Uiso 1 1 calc R U
C13 C 0.3981(2) 0.2812(3) 0.61626(17) 0.0637(11) Uani 1 1 d . .
H13 H 0.4210 0.3536 0.6184 0.076 Uiso 1 1 calc R U
C14 C 0.06103(11) 0.34765(17) 0.62815(8) 0.0179(4) Uani 1 1 d . .
C15 C 0.04252(11) 0.26254(18) 0.59199(8) 0.0202(4) Uani 1 1 d . .
C16 C -0.01379(13) 0.1875(2) 0.60224(9) 0.0273(5) Uani 1 1 d . .
H16 H -0.0278 0.1274 0.5791 0.033 Uiso 1 1 calc R U
C17 C -0.04950(13) 0.1991(2) 0.64550(10) 0.0313(5) Uani 1 1 d . .
H17 H -0.0879 0.1472 0.6517 0.038 Uiso 1 1 calc R U
C18 C -0.03008(13) 0.2853(2) 0.67987(9) 0.0306(5) Uani 1 1 d . .
H18 H -0.0556 0.2923 0.7093 0.037 Uiso 1 1 calc R U
C19 C 0.02639(12) 0.3626(2) 0.67225(8) 0.0241(5) Uani 1 1 d . .
C20 C 0.07980(12) 0.25304(19) 0.54355(9) 0.0240(5) Uani 1 1 d . .
H20 H 0.1263 0.3010 0.5480 0.029 Uiso 1 1 calc R U
C21 C 0.02785(14) 0.2981(2) 0.49761(9) 0.0333(6) Uani 1 1 d . .
H21A H 0.0537 0.2943 0.4670 0.050 Uiso 1 1 calc R U
H21B H 0.0147 0.3767 0.5040 0.050 Uiso 1 1 calc R U
H21C H -0.0183 0.2524 0.4923 0.050 Uiso 1 1 calc R U
C22 C 0.10420(18) 0.1319(2) 0.53469(12) 0.0444(7) Uani 1 1 d . .
H22A H 0.0593 0.0844 0.5264 0.067 Uiso 1 1 calc R U
H22B H 0.1344 0.1034 0.5658 0.067 Uiso 1 1 calc R U
H22C H 0.1346 0.1301 0.5062 0.067 Uiso 1 1 calc R U
C23 C 0.04758(14) 0.4566(2) 0.71030(9) 0.0329(5) Uani 1 1 d . .
H23 H 0.0897 0.5008 0.6983 0.039 Uiso 1 1 calc R U
C24 C -0.0185(2) 0.5361(4) 0.71312(17) 0.0802(13) Uani 1 1 d . .
H24A H -0.0332 0.5705 0.6794 0.120 Uiso 1 1 calc R U
H24B H -0.0036 0.5954 0.7384 0.120 Uiso 1 1 calc R U
H24C H -0.0613 0.4938 0.7234 0.120 Uiso 1 1 calc R U
C25 C 0.0755(2) 0.4086(3) 0.76288(11) 0.0605(10) Uani 1 1 d . .
H25A H 0.0349 0.3652 0.7754 0.091 Uiso 1 1 calc R U
H25B H 0.0906 0.4705 0.7867 0.091 Uiso 1 1 calc R U
H25C H 0.1189 0.3593 0.7604 0.091 Uiso 1 1 calc R U
C26 C 0.16997(11) 0.66074(18) 0.55277(9) 0.0217(4) Uani 1 1 d . .
C27 C 0.17455(12) 0.6421(2) 0.50069(9) 0.0254(5) Uani 1 1 d . .
C28 C 0.18018(13) 0.7379(2) 0.47053(10) 0.0340(6) Uani 1 1 d . .
H28 H 0.1839 0.7297 0.4350 0.041 Uiso 1 1 calc R U
C29 C 0.18045(15) 0.8442(2) 0.49170(12) 0.0410(7) Uani 1 1 d . .
H29 H 0.1838 0.9084 0.4705 0.049 Uiso 1 1 calc R U
C30 C 0.17600(15) 0.8585(2) 0.54307(12) 0.0396(7) Uani 1 1 d . .
H30 H 0.1767 0.9327 0.5568 0.048 Uiso 1 1 calc R U
C31 C 0.17047(13) 0.76659(19) 0.57572(10) 0.0292(5) Uani 1 1 d . .
C32 C 0.17584(14) 0.5246(2) 0.47810(9) 0.0285(5) Uani 1 1 d . .
H32 H 0.1508 0.4727 0.5007 0.034 Uiso 1 1 calc R U
C33 C 0.13287(17) 0.5160(3) 0.42420(11) 0.0486(7) Uani 1 1 d . .
H33A H 0.1586 0.5613 0.4005 0.073 Uiso 1 1 calc R U
H33B H 0.0813 0.5441 0.4244 0.073 Uiso 1 1 calc R U
H33C H 0.1312 0.4370 0.4131 0.073 Uiso 1 1 calc R U
C34 C 0.25733(16) 0.4842(3) 0.47831(12) 0.0488(8) Uani 1 1 d . .
H34A H 0.2573 0.4057 0.4666 0.073 Uiso 1 1 calc R U
H34B H 0.2841 0.4893 0.5132 0.073 Uiso 1 1 calc R U
H34C H 0.2828 0.5317 0.4553 0.073 Uiso 1 1 calc R U
C35 C 0.16309(15) 0.7825(2) 0.63201(11) 0.0365(6) Uani 1 1 d . .
H35 H 0.1776 0.7096 0.6498 0.044 Uiso 1 1 calc R U
C36 C 0.0816(2) 0.8064(5) 0.63897(16) 0.0863(15) Uani 1 1 d . .
H36A H 0.0654 0.8772 0.6217 0.130 Uiso 1 1 calc R U
H36B H 0.0771 0.8129 0.6756 0.130 Uiso 1 1 calc R U
H36C H 0.0494 0.7446 0.6241 0.130 Uiso 1 1 calc R U
C37 C 0.2164(2) 0.8734(3) 0.65683(15) 0.0685(11) Uani 1 1 d . .
H37A H 0.2685 0.8547 0.6519 0.103 Uiso 1 1 calc R U
H37B H 0.2122 0.8773 0.6936 0.103 Uiso 1 1 calc R U
H37C H 0.2027 0.9465 0.6409 0.103 Uiso 1 1 calc R U
P1 P 0.44365(3) 0.67906(5) 0.61133(2) 0.01963(11) Uani 1 1 d . .
C38 C 0.46945(12) 0.77966(19) 0.66250(8) 0.0221(4) Uani 1 1 d . .
C39 C 0.43508(13) 0.7713(2) 0.70684(9) 0.0303(5) Uani 1 1 d . .
H39 H 0.3985 0.7142 0.7097 0.036 Uiso 1 1 calc R U
C40 C 0.45394(15) 0.8462(2) 0.74698(10) 0.0390(6) Uani 1 1 d . .
H40 H 0.4305 0.8401 0.7773 0.047 Uiso 1 1 calc R U
C41 C 0.50673(15) 0.9295(2) 0.74276(10) 0.0361(6) Uani 1 1 d . .
H41 H 0.5194 0.9809 0.7702 0.043 Uiso 1 1 calc R U
C42 C 0.54142(14) 0.9389(2) 0.69892(10) 0.0313(5) Uani 1 1 d . .
H42 H 0.5777 0.9966 0.6963 0.038 Uiso 1 1 calc R U
C43 C 0.52311(12) 0.8639(2) 0.65873(9) 0.0257(5) Uani 1 1 d . .
H43 H 0.5471 0.8698 0.6286 0.031 Uiso 1 1 calc R U
C44 C 0.52046(12) 0.57832(18) 0.61344(8) 0.0209(4) Uani 1 1 d . .
C46 C 0.51718(13) 0.4993(2) 0.57417(9) 0.0287(5) Uani 1 1 d . .
H46 H 0.4776 0.5030 0.5464 0.034 Uiso 1 1 calc R U
C47 C 0.57135(15) 0.4153(2) 0.57540(10) 0.0337(5) Uani 1 1 d . .
H47 H 0.5696 0.3624 0.5481 0.040 Uiso 1 1 calc R U
C48 C 0.62815(14) 0.4086(2) 0.61647(10) 0.0336(5) Uani 1 1 d . .
H48 H 0.6646 0.3500 0.6178 0.040 Uiso 1 1 calc R U
C49 C 0.63179(15) 0.4864(2) 0.65514(10) 0.0359(6) Uani 1 1 d . .
H49 H 0.6713 0.4821 0.6830 0.043 Uiso 1 1 calc R U
C50 C 0.57806(14) 0.5719(2) 0.65406(9) 0.0303(5) Uani 1 1 d . .
H50 H 0.5809 0.6256 0.6810 0.036 Uiso 1 1 calc R U
C51 C 0.44579(12) 0.75550(18) 0.55163(8) 0.0220(4) Uani 1 1 d . .
C52 C 0.51370(13) 0.7778(2) 0.53237(9) 0.0268(5) Uani 1 1 d . .
H52 H 0.5600 0.7503 0.5499 0.032 Uiso 1 1 calc R U
C53 C 0.51363(15) 0.8399(2) 0.48783(10) 0.0320(5) Uani 1 1 d . .
H53 H 0.5600 0.8563 0.4752 0.038 Uiso 1 1 calc R U
C54 C 0.44640(16) 0.8780(2) 0.46174(11) 0.0375(6) Uani 1 1 d . .
H54 H 0.4465 0.9203 0.4311 0.045 Uiso 1 1 calc R U
C55 C 0.37890(16) 0.8550(2) 0.48007(11) 0.0383(6) Uani 1 1 d . .
H55 H 0.3327 0.8808 0.4618 0.046 Uiso 1 1 calc R U
C56 C 0.37831(14) 0.7942(2) 0.52510(10) 0.0292(5) Uani 1 1 d . .
H56 H 0.3318 0.7790 0.5378 0.035 Uiso 1 1 calc R U
P2 P 0.25795(4) 0.66081(6) 0.79415(3) 0.03770(16) Uani 1 1 d . .
F1 F 0.25634(14) 0.79232(17) 0.78828(11) 0.0916(9) Uani 1 1 d . .
F2 F 0.26230(14) 0.52591(17) 0.79879(9) 0.0748(6) Uani 1 1 d . .
F3 F 0.23705(13) 0.6706(3) 0.85034(8) 0.0973(9) Uani 1 1 d . .
F4 F 0.34512(10) 0.66765(17) 0.81664(9) 0.0680(6) Uani 1 1 d . .
F5 F 0.27988(11) 0.64723(18) 0.73763(8) 0.0647(5) Uani 1 1 d . .
F6 F 0.17152(10) 0.6543(2) 0.77107(8) 0.0697(6) Uani 1 1 d . .
C60 C 0.22646(19) 0.3572(3) 0.88286(14) 0.0560(9) Uani 1 1 d . .
D60 D 0.2359 0.4197 0.8590 0.067 Uiso 1 1 calc R U
Cl1 Cl 0.25004(12) 0.23113(12) 0.85672(5) 0.1309(6) Uani 1 1 d . .
Cl2 Cl 0.28354(6) 0.37825(10) 0.94178(6) 0.0944(4) Uani 1 1 d . .
Cl3 Cl 0.13234(5) 0.36156(13) 0.89364(3) 0.0874(4) Uani 1 1 d . .

loop_
_atom_site_aniso_label
_atom_site_aniso_U_11
_atom_site_aniso_U_22
_atom_site_aniso_U_33
_atom_site_aniso_U_23
_atom_site_aniso_U_13
_atom_site_aniso_U_12
Au1 0.01454(4) 0.01801(4) 0.02196(4) 0.00065(3) 0.00186(3) -0.00352(3)
N1 0.0142(8) 0.0162(9) 0.0187(8) 0.0019(7) 0.0018(6) -0.0008(6)
N2 0.0153(8) 0.0167(8) 0.0243(9) 0.0023(7) 0.0035(7) -0.0006(7)
N3 0.0142(8) 0.0143(8) 0.0230(9) 0.0015(7) 0.0025(7) -0.0019(6)
C1 0.0143(9) 0.0150(9) 0.0190(10) -0.0002(8) 0.0023(7) -0.0009(7)
C2 0.0149(9) 0.0165(10) 0.0173(9) -0.0029(8) 0.0023(7) -0.0009(7)
Fe1 0.02008(15) 0.01917(15) 0.03470(18) 0.00505(13) 0.00240(13) 0.00271(12)
C4 0.0182(10) 0.0193(10) 0.0186(10) 0.0025(8) 0.0025(8) 0.0001(8)
C5 0.0228(10) 0.0226(11) 0.0249(11) 0.0058(9) 0.0031(8) -0.0020(9)
C6 0.0382(14) 0.0268(12) 0.0312(13) 0.0136(10) 0.0010(10) -0.0002(10)
C7 0.0354(13) 0.0330(14) 0.0314(13) 0.0103(11) -0.0109(10) 0.0007(11)
C8 0.0266(11) 0.0260(12) 0.0238(11) 0.0019(9) -0.0048(9) -0.0016(9)
C9 0.073(2) 0.062(2) 0.0497(18) 0.0210(16) 0.0419(18) 0.0373(19)
C10 0.0364(15) 0.0535(18) 0.0500(18) -0.0147(15) 0.0134(13) 0.0031(13)
C11 0.0386(15) 0.0264(14) 0.067(2) -0.0005(13) 0.0110(14) 0.0113(11)
C12 0.0231(13) 0.0488(18) 0.092(3) -0.0162(18) 0.0091(15) 0.0081(12)
C13 0.061(2) 0.0330(16) 0.110(3) -0.0062(18) 0.062(2) -0.0038(15)
C14 0.0138(9) 0.0180(10) 0.0214(10) 0.0044(8) 0.0004(7) -0.0023(7)
C15 0.0165(9) 0.0194(10) 0.0241(11) 0.0025(8) -0.0002(8) 0.0009(8)
C16 0.0239(11) 0.0226(11) 0.0340(13) 0.0015(10) -0.0018(9) -0.0065(9)
C17 0.0238(11) 0.0322(13) 0.0373(13) 0.0114(11) 0.0021(10) -0.0112(10)
C18 0.0244(11) 0.0415(14) 0.0269(12) 0.0075(11) 0.0072(9) -0.0064(10)
C19 0.0213(10) 0.0290(12) 0.0219(11) 0.0035(9) 0.0023(8) -0.0021(9)
C20 0.0209(10) 0.0236(11) 0.0277(11) -0.0041(9) 0.0036(9) 0.0006(9)
C21 0.0312(13) 0.0412(15) 0.0278(12) 0.0055(11) 0.0048(10) 0.0034(11)
C22 0.0565(18) 0.0339(15) 0.0435(16) -0.0068(12) 0.0090(14) 0.0148(13)
C23 0.0343(13) 0.0412(14) 0.0245(12) -0.0067(11) 0.0089(10) -0.0078(11)
C24 0.071(3) 0.076(3) 0.087(3) -0.048(2) -0.011(2) 0.022(2)
C25 0.077(2) 0.075(2) 0.0278(14) -0.0016(15) -0.0009(15) -0.030(2)
C26 0.0162(9) 0.0156(10) 0.0327(12) 0.0081(9) 0.0006(8) -0.0002(8)
C27 0.0165(10) 0.0271(12) 0.0324(12) 0.0119(10) 0.0024(9) 0.0001(9)
C28 0.0244(11) 0.0382(14) 0.0385(14) 0.0199(12) 0.0000(10) -0.0016(10)
C29 0.0304(13) 0.0307(14) 0.0591(19) 0.0275(13) -0.0047(12) -0.0036(11)
C30 0.0326(13) 0.0173(12) 0.066(2) 0.0092(12) -0.0054(13) 0.0004(10)
C31 0.0222(11) 0.0182(11) 0.0456(15) 0.0033(10) -0.0022(10) -0.0003(9)
C32 0.0311(12) 0.0303(13) 0.0252(12) 0.0061(10) 0.0077(9) 0.0005(10)
C33 0.0478(17) 0.057(2) 0.0383(16) -0.0028(14) -0.0071(13) 0.0062(15)
C34 0.0419(16) 0.063(2) 0.0408(16) -0.0049(15) 0.0035(13) 0.0188(15)
C35 0.0414(15) 0.0200(12) 0.0467(16) -0.0075(11) 0.0004(12) 0.0023(11)
C36 0.058(2) 0.135(4) 0.067(3) -0.036(3) 0.0130(19) 0.026(3)
C37 0.097(3) 0.0378(17) 0.064(2) -0.0085(16) -0.016(2) -0.0194(19)
P1 0.0169(2) 0.0204(3) 0.0219(3) -0.0019(2) 0.0035(2) -0.0051(2)
C38 0.0186(10) 0.0234(11) 0.0241(11) -0.0028(9) 0.0021(8) -0.0010(8)
C39 0.0273(12) 0.0350(13) 0.0295(12) -0.0063(10) 0.0073(9) -0.0087(10)
C40 0.0392(14) 0.0492(17) 0.0302(13) -0.0124(12) 0.0103(11) -0.0024(13)
C41 0.0355(13) 0.0354(15) 0.0357(14) -0.0157(11) -0.0021(11) 0.0007(11)
C42 0.0256(12) 0.0246(12) 0.0415(14) -0.0049(10) -0.0039(10) -0.0054(9)
C43 0.0221(11) 0.0245(11) 0.0302(12) -0.0016(9) 0.0020(9) -0.0027(9)
C44 0.0180(9) 0.0206(10) 0.0248(10) 0.0004(9) 0.0057(8) -0.0046(8)
C46 0.0257(11) 0.0309(13) 0.0293(12) -0.0061(10) 0.0027(9) -0.0030(10)
C47 0.0374(13) 0.0285(13) 0.0367(13) -0.0068(11) 0.0109(11) -0.0018(11)
C48 0.0335(13) 0.0273(12) 0.0418(14) 0.0092(11) 0.0119(11) 0.0064(11)
C49 0.0341(13) 0.0377(14) 0.0338(14) 0.0049(11) -0.0038(11) 0.0056(11)
C50 0.0324(12) 0.0280(13) 0.0286(12) -0.0034(10) -0.0030(10) -0.0010(10)
C51 0.0249(11) 0.0184(10) 0.0232(11) -0.0016(8) 0.0049(8) -0.0024(8)
C52 0.0252(11) 0.0273(12) 0.0286(12) -0.0012(10) 0.0060(9) -0.0034(9)
C53 0.0387(14) 0.0275(13) 0.0329(13) -0.0009(10) 0.0167(11) -0.0075(10)
C54 0.0526(17) 0.0270(13) 0.0348(14) 0.0091(11) 0.0132(12) 0.0035(12)
C55 0.0407(15) 0.0323(14) 0.0421(15) 0.0119(12) 0.0063(12) 0.0105(12)
C56 0.0277(12) 0.0257(12) 0.0355(13) 0.0054(10) 0.0091(10) 0.0020(9)
P2 0.0295(3) 0.0397(4) 0.0457(4) -0.0140(3) 0.0118(3) -0.0041(3)
F1 0.0921(17) 0.0370(11) 0.131(2) -0.0261(12) -0.0405(15) 0.0098(11)
F2 0.1002(17) 0.0442(12) 0.0825(15) 0.0044(11) 0.0214(13) -0.0170(11)
F3 0.0626(14) 0.182(3) 0.0506(12) -0.0424(16) 0.0195(10) 0.0058(16)
F4 0.0361(9) 0.0634(13) 0.1014(16) -0.0193(12) -0.0029(10) 0.0069(9)
F5 0.0665(13) 0.0744(14) 0.0601(12) -0.0079(10) 0.0352(10) -0.0126(11)
F6 0.0336(9) 0.1065(17) 0.0691(13) -0.0384(12) 0.0069(9) -0.0096(10)
C60 0.055(2) 0.051(2) 0.067(2) 0.0105(17) 0.0278(17) -0.0010(16)
Cl1 0.2383(19) 0.0834(9) 0.0890(9) -0.0232(7) 0.0903(11) 0.0058(10)
Cl2 0.0558(6) 0.0735(7) 0.1431(11) -0.0313(7) -0.0282(6) 0.0103(5)
Cl3 0.0475(5) 0.1747(12) 0.0396(4) 0.0196(6) 0.0044(4) -0.0109(6)

loop_
_atom_type_symbol
_atom_type_description
_atom_type_scat_dispersion_real
_atom_type_scat_dispersion_imag
_atom_type_scat_source
C C 0.0033 0.0016 'International Tables Vol C Tables 4.2.6.8 and 6.1.1.4'
H H 0.0000 0.0000 'International Tables Vol C Tables 4.2.6.8 and 6.1.1.4'
N N 0.0061 0.0033 'International Tables Vol C Tables 4.2.6.8 and 6.1.1.4'
F F 0.0171 0.0103 'International Tables Vol C Tables 4.2.6.8 and 6.1.1.4'
P P 0.1023 0.0942 'International Tables Vol C Tables 4.2.6.8 and 6.1.1.4'
Fe Fe 0.3463 0.8444 'International Tables Vol C Tables 4.2.6.8 and 6.1.1.4'
Au Au -2.0133 8.8022 'International Tables Vol C Tables 4.2.6.8 and 6.1.1.4'
Cl Cl 0.1484 0.1585 'International Tables Vol C Tables 4.2.6.8 and 6.1.1.4'
D D 0.0000 0.0000 'International Tables Vol C Tables 4.2.6.8 and 6.1.1.4'

loop_
_geom_angle_atom_site_label_1
_geom_angle_atom_site_label_2
_geom_angle_atom_site_label_3
_geom_angle
C1 Au1 P1 175.47(6)
N2 N1 C2 112.87(16)
N2 N1 C14 117.81(16)
C2 N1 C14 129.27(17)
N1 N2 N3 102.64(15)
N2 N3 C1 115.41(16)
N2 N3 C26 118.87(16)
C1 N3 C26 125.70(17)
N3 C1 C2 103.01(16)
N3 C1 Au1 118.62(14)
C2 C1 Au1 138.37(15)
N1 C2 C1 106.06(17)
N1 C2 C4 123.86(18)
C1 C2 C4 130.06(18)
C13 Fe1 C9 40.73(16)
C13 Fe1 C7 123.46(15)
C9 Fe1 C7 161.05(14)
C13 Fe1 C4 120.93(11)
C9 Fe1 C4 108.54(10)
C7 Fe1 C4 68.46(9)
C13 Fe1 C12 40.14(14)
C9 Fe1 C12 67.90(15)
C7 Fe1 C12 106.51(13)
C4 Fe1 C12 155.15(11)
C13 Fe1 C10 68.15(14)
C9 Fe1 C10 40.80(14)
C7 Fe1 C10 155.66(12)
C4 Fe1 C10 126.96(10)
C12 Fe1 C10 67.47(13)
C13 Fe1 C8 106.61(12)
C9 Fe1 C8 125.04(12)
C7 Fe1 C8 40.48(9)
C4 Fe1 C8 40.93(8)
C12 Fe1 C8 119.46(11)
C10 Fe1 C8 163.33(11)
C13 Fe1 C5 157.35(13)
C9 Fe1 C5 122.52(13)
C7 Fe1 C5 68.40(10)
C4 Fe1 C5 41.20(8)
C12 Fe1 C5 161.63(12)
C10 Fe1 C5 109.44(11)
C8 Fe1 C5 68.92(9)
C13 Fe1 C6 160.30(15)
C9 Fe1 C6 157.44(15)
C7 Fe1 C6 40.61(10)
C4 Fe1 C6 68.69(9)
C12 Fe1 C6 124.26(13)
C10 Fe1 C6 121.81(12)
C8 Fe1 C6 68.49(10)
C5 Fe1 C6 40.58(9)
C13 Fe1 C11 67.42(12)
C9 Fe1 C11 67.88(13)
C7 Fe1 C11 120.22(12)
C4 Fe1 C11 163.84(11)
C12 Fe1 C11 39.76(12)
C10 Fe1 C11 40.12(13)
C8 Fe1 C11 154.17(11)
C5 Fe1 C11 126.25(11)
C6 Fe1 C11 108.19(12)
C8 C4 C5 107.62(19)
C8 C4 C2 123.08(19)
C5 C4 C2 129.28(19)
C8 C4 Fe1 69.58(13)
C5 C4 Fe1 69.54(12)
C2 C4 Fe1 125.26(15)
C6 C5 C4 107.7(2)
C6 C5 Fe1 69.72(14)
C4 C5 Fe1 69.26(12)
C6 C5 H5 126.2
C4 C5 H5 126.2
Fe1 C5 H5 126.4
C7 C6 C5 108.2(2)
C7 C6 Fe1 69.55(15)
C5 C6 Fe1 69.71(13)
C7 C6 H6 125.9
C5 C6 H6 125.9
Fe1 C6 H6 126.4
C8 C7 C6 108.7(2)
C8 C7 Fe1 69.81(14)
C6 C7 Fe1 69.85(15)
C8 C7 H7 125.7
C6 C7 H7 125.7
Fe1 C7 H7 126.3
C7 C8 C4 107.9(2)
C7 C8 Fe1 69.71(15)
C4 C8 Fe1 69.49(13)
C7 C8 H8 126.1
C4 C8 H8 126.1
Fe1 C8 H8 126.3
C13 C9 C10 107.3(3)
C13 C9 Fe1 69.56(19)
C10 C9 Fe1 70.18(17)
C13 C9 H9 126.3
C10 C9 H9 126.3
Fe1 C9 H9 125.5
C11 C10 C9 107.6(3)
C11 C10 Fe1 70.28(17)
C9 C10 Fe1 69.02(18)
C11 C10 H10 126.2
C9 C10 H10 126.2
Fe1 C10 H10 126.0
C12 C11 C10 108.4(3)
C12 C11 Fe1 69.77(16)
C10 C11 Fe1 69.60(16)
C12 C11 H11 125.8
C10 C11 H11 125.8
Fe1 C11 H11 126.4
C11 C12 C13 108.5(3)
C11 C12 Fe1 70.47(16)
C13 C12 Fe1 69.27(16)
C11 C12 H12 125.8
C13 C12 H12 125.8
Fe1 C12 H12 126.1
C12 C13 C9 108.2(3)
C12 C13 Fe1 70.59(18)
C9 C13 Fe1 69.72(17)
C12 C13 H13 125.9
C9 C13 H13 125.9
Fe1 C13 H13 125.4
C19 C14 C15 124.56(19)
C19 C14 N1 118.31(19)
C15 C14 N1 117.13(18)
C16 C15 C14 116.3(2)
C16 C15 C20 121.3(2)
C14 C15 C20 122.37(19)
C17 C16 C15 121.1(2)
C17 C16 H16 119.5
C15 C16 H16 119.5
C18 C17 C16 120.7(2)
C18 C17 H17 119.6
C16 C17 H17 119.6
C17 C18 C19 121.2(2)
C17 C18 H18 119.4
C19 C18 H18 119.4
C14 C19 C18 116.2(2)
C14 C19 C23 123.0(2)
C18 C19 C23 120.8(2)
C15 C20 C21 110.69(18)
C15 C20 C22 111.3(2)
C21 C20 C22 111.4(2)
C15 C20 H20 107.8
C21 C20 H20 107.8
C22 C20 H20 107.8
C20 C21 H21A 109.5
C20 C21 H21B 109.5
H21A C21 H21B 109.5
C20 C21 H21C 109.5
H21A C21 H21C 109.5
H21B C21 H21C 109.5
C20 C22 H22A 109.5
C20 C22 H22B 109.5
H22A C22 H22B 109.5
C20 C22 H22C 109.5
H22A C22 H22C 109.5
H22B C22 H22C 109.5
C19 C23 C24 111.1(2)
C19 C23 C25 110.6(2)
C24 C23 C25 110.7(3)
C19 C23 H23 108.1
C24 C23 H23 108.1
C25 C23 H23 108.1
C23 C24 H24A 109.5
C23 C24 H24B 109.5
H24A C24 H24B 109.5
C23 C24 H24C 109.5
H24A C24 H24C 109.5
H24B C24 H24C 109.5
C23 C25 H25A 109.5
C23 C25 H25B 109.5
H25A C25 H25B 109.5
C23 C25 H25C 109.5
H25A C25 H25C 109.5
H25B C25 H25C 109.5
C31 C26 C27 124.7(2)
C31 C26 N3 117.7(2)
C27 C26 N3 117.61(19)
C28 C27 C26 116.4(2)
C28 C27 C32 121.3(2)
C26 C27 C32 122.30(19)
C29 C28 C27 120.7(3)
C29 C28 H28 119.6
C27 C28 H28 119.6
C30 C29 C28 120.9(2)
C30 C29 H29 119.6
C28 C29 H29 119.6
C29 C30 C31 121.7(3)
C29 C30 H30 119.2
C31 C30 H30 119.2
C26 C31 C30 115.7(2)
C26 C31 C35 122.6(2)
C30 C31 C35 121.7(2)
C27 C32 C33 113.2(2)
C27 C32 C34 110.4(2)
C33 C32 C34 110.3(2)
C27 C32 H32 107.6
C33 C32 H32 107.6
C34 C32 H32 107.6
C32 C33 H33A 109.5
C32 C33 H33B 109.5
H33A C33 H33B 109.5
C32 C33 H33C 109.5
H33A C33 H33C 109.5
H33B C33 H33C 109.5
C32 C34 H34A 109.5
C32 C34 H34B 109.5
H34A C34 H34B 109.5
C32 C34 H34C 109.5
H34A C34 H34C 109.5
H34B C34 H34C 109.5
C31 C35 C36 110.2(2)
C31 C35 C37 112.2(3)
C36 C35 C37 111.8(3)
C31 C35 H35 107.4
C36 C35 H35 107.4
C37 C35 H35 107.4
C35 C36 H36A 109.5
C35 C36 H36B 109.5
H36A C36 H36B 109.5
C35 C36 H36C 109.5
H36A C36 H36C 109.5
H36B C36 H36C 109.5
C35 C37 H37A 109.5
C35 C37 H37B 109.5
H37A C37 H37B 109.5
C35 C37 H37C 109.5
H37A C37 H37C 109.5
H37B C37 H37C 109.5
C38 P1 C44 106.95(10)
C38 P1 C51 106.38(10)
C44 P1 C51 104.79(10)
C38 P1 Au1 114.25(7)
C44 P1 Au1 110.76(7)
C51 P1 Au1 113.08(7)
C39 C38 C43 119.4(2)
C39 C38 P1 118.64(17)
C43 C38 P1 121.94(17)
C40 C39 C38 120.2(2)
C40 C39 H39 119.9
C38 C39 H39 119.9
C41 C40 C39 119.9(2)
C41 C40 H40 120.1
C39 C40 H40 120.1
C40 C41 C42 120.6(2)
C40 C41 H41 119.7
C42 C41 H41 119.7
C41 C42 C43 119.8(2)
C41 C42 H42 120.1
C43 C42 H42 120.1
C42 C43 C38 120.1(2)
C42 C43 H43 120.0
C38 C43 H43 120.0
C50 C44 C46 119.5(2)
C50 C44 P1 122.84(18)
C46 C44 P1 117.48(17)
C47 C46 C44 120.3(2)
C47 C46 H46 119.9
C44 C46 H46 119.9
C46 C47 C48 119.8(2)
C46 C47 H47 120.1
C48 C47 H47 120.1
C49 C48 C47 120.1(2)
C49 C48 H48 120.0
C47 C48 H48 120.0
C48 C49 C50 120.5(2)
C48 C49 H49 119.7
C50 C49 H49 119.7
C44 C50 C49 119.7(2)
C44 C50 H50 120.1
C49 C50 H50 120.1
C56 C51 C52 119.4(2)
C56 C51 P1 119.05(17)
C52 C51 P1 121.52(17)
C53 C52 C51 120.1(2)
C53 C52 H52 120.0
C51 C52 H52 120.0
C54 C53 C52 120.1(2)
C54 C53 H53 119.9
C52 C53 H53 119.9
C53 C54 C55 120.2(2)
C53 C54 H54 119.9
C55 C54 H54 119.9
C54 C55 C56 120.2(2)
C54 C55 H55 119.9
C56 C55 H55 119.9
C55 C56 C51 119.9(2)
C55 C56 H56 120.0
C51 C56 H56 120.0
F1 P2 F3 90.92(17)
F1 P2 F6 90.36(13)
F3 P2 F6 91.57(12)
F1 P2 F5 90.69(14)
F3 P2 F5 178.32(16)
F6 P2 F5 88.90(11)
F1 P2 F4 89.46(12)
F3 P2 F4 89.14(12)
F6 P2 F4 179.27(13)
F5 P2 F4 90.39(12)
F1 P2 F2 177.72(15)
F3 P2 F2 90.96(15)
F6 P2 F2 90.89(13)
F5 P2 F2 87.42(12)
F4 P2 F2 89.26(12)
Cl1 C60 Cl3 112.4(2)
Cl1 C60 Cl2 109.4(2)
Cl3 C60 Cl2 108.30(19)
Cl1 C60 D60 108.9
Cl3 C60 D60 108.9
Cl2 C60 D60 108.9

loop_
_geom_bond_atom_site_label_1
_geom_bond_atom_site_label_2
_geom_bond_distance
Au1 C1 2.0451(19)
Au1 P1 2.2835(5)
N1 N2 1.328(2)
N1 C2 1.375(2)
N1 C14 1.448(2)
N2 N3 1.332(2)
N3 C1 1.363(3)
N3 C26 1.447(3)
C1 C2 1.388(3)
C2 C4 1.453(3)
Fe1 C13 2.027(3)
Fe1 C9 2.029(3)
Fe1 C7 2.044(3)
Fe1 C4 2.044(2)
Fe1 C12 2.044(3)
Fe1 C10 2.045(3)
Fe1 C8 2.045(2)
Fe1 C5 2.048(2)
Fe1 C6 2.048(2)
Fe1 C11 2.053(3)
C4 C8 1.430(3)
C4 C5 1.440(3)
C5 C6 1.420(3)
C5 H5 0.9500
C6 C7 1.420(4)
C6 H6 0.9500
C7 C8 1.415(3)
C7 H7 0.9500
C8 H8 0.9500
C9 C13 1.412(5)
C9 C10 1.420(5)
C9 H9 0.9500
C10 C11 1.406(4)
C10 H10 0.9500
C11 C12 1.394(4)
C11 H11 0.9500
C12 C13 1.397(5)
C12 H12 0.9500
C13 H13 0.9500
C14 C19 1.394(3)
C14 C15 1.397(3)
C15 C16 1.394(3)
C15 C20 1.515(3)
C16 C17 1.380(3)
C16 H16 0.9500
C17 C18 1.379(4)
C17 H17 0.9500
C18 C19 1.395(3)
C18 H18 0.9500
C19 C23 1.514(3)
C20 C21 1.522(3)
C20 C22 1.527(3)
C20 H20 1.0000
C21 H21A 0.9800
C21 H21B 0.9800
C21 H21C 0.9800
C22 H22A 0.9800
C22 H22B 0.9800
C22 H22C 0.9800
C23 C24 1.518(4)
C23 C25 1.519(4)
C23 H23 1.0000
C24 H24A 0.9800
C24 H24B 0.9800
C24 H24C 0.9800
C25 H25A 0.9800
C25 H25B 0.9800
C25 H25C 0.9800
C26 C31 1.392(3)
C26 C27 1.400(3)
C27 C28 1.396(3)
C27 C32 1.516(3)
C28 C29 1.377(4)
C28 H28 0.9500
C29 C30 1.374(4)
C29 H29 0.9500
C30 C31 1.398(4)
C30 H30 0.9500
C31 C35 1.515(4)
C32 C33 1.526(4)
C32 C34 1.530(4)
C32 H32 1.0000
C33 H33A 0.9800
C33 H33B 0.9800
C33 H33C 0.9800
C34 H34A 0.9800
C34 H34B 0.9800
C34 H34C 0.9800
C35 C36 1.516(4)
C35 C37 1.527(4)
C35 H35 1.0000
C36 H36A 0.9800
C36 H36B 0.9800
C36 H36C 0.9800
C37 H37A 0.9800
C37 H37B 0.9800
C37 H37C 0.9800
P1 C38 1.813(2)
P1 C44 1.813(2)
P1 C51 1.818(2)
C38 C39 1.389(3)
C38 C43 1.395(3)
C39 C40 1.387(3)
C39 H39 0.9500
C40 C41 1.379(4)
C40 H40 0.9500
C41 C42 1.381(4)
C41 H41 0.9500
C42 C43 1.388(3)
C42 H42 0.9500
C43 H43 0.9500
C44 C50 1.386(3)
C44 C46 1.389(3)
C46 C47 1.385(3)
C46 H46 0.9500
C47 C48 1.386(4)
C47 H47 0.9500
C48 C49 1.368(4)
C48 H48 0.9500
C49 C50 1.393(4)
C49 H49 0.9500
C50 H50 0.9500
C51 C56 1.390(3)
C51 C52 1.397(3)
C52 C53 1.383(3)
C52 H52 0.9500
C53 C54 1.380(4)
C53 H53 0.9500
C54 C55 1.380(4)
C54 H54 0.9500
C55 C56 1.388(3)
C55 H55 0.9500
C56 H56 0.9500
P2 F1 1.566(2)
P2 F3 1.574(2)
P2 F6 1.5852(19)
P2 F5 1.5931(19)
P2 F4 1.5936(19)
P2 F2 1.605(2)
C60 Cl1 1.720(4)
C60 Cl3 1.739(3)
C60 Cl2 1.760(4)
C60 D60 1.0000

loop_
_geom_torsion_atom_site_label_1
_geom_torsion_atom_site_label_2
_geom_torsion_atom_site_label_3
_geom_torsion_atom_site_label_4
_geom_torsion
C2 N1 N2 N3 -0.4(2)
C14 N1 N2 N3 -178.09(17)
N1 N2 N3 C1 -0.2(2)
N1 N2 N3 C26 178.10(18)
N2 N3 C1 C2 0.7(2)
C26 N3 C1 C2 -177.49(19)
N2 N3 C1 Au1 -178.83(13)
C26 N3 C1 Au1 3.0(3)
N2 N1 C2 C1 0.8(2)
C14 N1 C2 C1 178.18(19)
N2 N1 C2 C4 179.40(18)
C14 N1 C2 C4 -3.2(3)
N3 C1 C2 N1 -0.8(2)
Au1 C1 C2 N1 178.51(17)
N3 C1 C2 C4 -179.3(2)
Au1 C1 C2 C4 0.0(4)
N1 C2 C4 C8 -152.1(2)
C1 C2 C4 C8 26.1(3)
N1 C2 C4 C5 29.3(3)
C1 C2 C4 C5 -152.5(2)
N1 C2 C4 Fe1 120.69(19)
C1 C2 C4 Fe1 -61.1(3)
C8 C4 C5 C6 0.0(3)
C2 C4 C5 C6 178.8(2)
Fe1 C4 C5 C6 59.37(17)
C8 C4 C5 Fe1 -59.39(15)
C2 C4 C5 Fe1 119.4(2)
C4 C5 C6 C7 0.0(3)
Fe1 C5 C6 C7 59.11(19)
C4 C5 C6 Fe1 -59.08(15)
C5 C6 C7 C8 0.0(3)
Fe1 C6 C7 C8 59.18(19)
C5 C6 C7 Fe1 -59.21(18)
C6 C7 C8 C4 0.0(3)
Fe1 C7 C8 C4 59.22(16)
C6 C7 C8 Fe1 -59.20(19)
C5 C4 C8 C7 0.0(3)
C2 C4 C8 C7 -178.9(2)
Fe1 C4 C8 C7 -59.36(18)
C5 C4 C8 Fe1 59.36(15)
C2 C4 C8 Fe1 -119.5(2)
C13 C9 C10 C11 -0.1(3)
Fe1 C9 C10 C11 -60.0(2)
C13 C9 C10 Fe1 59.9(2)
C9 C10 C11 C12 0.0(3)
Fe1 C10 C11 C12 -59.1(2)
C9 C10 C11 Fe1 59.2(2)
C10 C11 C12 C13 0.0(4)
Fe1 C11 C12 C13 -59.0(2)
C10 C11 C12 Fe1 59.0(2)
C11 C12 C13 C9 -0.1(4)
Fe1 C12 C13 C9 -59.8(2)
C11 C12 C13 Fe1 59.8(2)
C10 C9 C13 C12 0.1(3)
Fe1 C9 C13 C12 60.4(2)
C10 C9 C13 Fe1 -60.3(2)
N2 N1 C14 C19 -97.3(2)
C2 N1 C14 C19 85.5(3)
N2 N1 C14 C15 82.4(2)
C2 N1 C14 C15 -94.8(2)
C19 C14 C15 C16 -1.1(3)
N1 C14 C15 C16 179.18(18)
C19 C14 C15 C20 177.4(2)
N1 C14 C15 C20 -2.3(3)
C14 C15 C16 C17 1.0(3)
C20 C15 C16 C17 -177.6(2)
C15 C16 C17 C18 -0.2(4)
C16 C17 C18 C19 -0.5(4)
C15 C14 C19 C18 0.5(3)
N1 C14 C19 C18 -179.88(19)
C15 C14 C19 C23 -179.4(2)
N1 C14 C19 C23 0.2(3)
C17 C18 C19 C14 0.4(3)
C17 C18 C19 C23 -179.7(2)
C16 C15 C20 C21 76.5(3)
C14 C15 C20 C21 -102.0(2)
C16 C15 C20 C22 -48.0(3)
C14 C15 C20 C22 133.5(2)
C14 C19 C23 C24 116.9(3)
C18 C19 C23 C24 -63.0(4)
C14 C19 C23 C25 -119.8(3)
C18 C19 C23 C25 60.3(3)
N2 N3 C26 C31 99.8(2)
C1 N3 C26 C31 -82.1(3)
N2 N3 C26 C27 -82.5(2)
C1 N3 C26 C27 95.6(2)
C31 C26 C27 C28 0.2(3)
N3 C26 C27 C28 -177.40(19)
C31 C26 C27 C32 178.3(2)
N3 C26 C27 C32 0.7(3)
C26 C27 C28 C29 -0.5(3)
C32 C27 C28 C29 -178.7(2)
C27 C28 C29 C30 0.7(4)
C28 C29 C30 C31 -0.5(4)
C27 C26 C31 C30 0.0(3)
N3 C26 C31 C30 177.6(2)
C27 C26 C31 C35 178.2(2)
N3 C26 C31 C35 -4.2(3)
C29 C30 C31 C26 0.1(4)
C29 C30 C31 C35 -178.1(2)
C28 C27 C32 C33 -38.6(3)
C26 C27 C32 C33 143.4(2)
C28 C27 C32 C34 85.6(3)
C26 C27 C32 C34 -92.5(3)
C26 C31 C35 C36 -95.9(3)
C30 C31 C35 C36 82.2(3)
C26 C31 C35 C37 138.8(3)
C30 C31 C35 C37 -43.2(3)
C44 P1 C38 C39 -103.9(2)
C51 P1 C38 C39 144.56(19)
Au1 P1 C38 C39 19.1(2)
C44 P1 C38 C43 75.5(2)
C51 P1 C38 C43 -36.1(2)
Au1 P1 C38 C43 -161.60(16)
C43 C38 C39 C40 0.0(4)
P1 C38 C39 C40 179.4(2)
C38 C39 C40 C41 0.3(4)
C39 C40 C41 C42 -0.3(4)
C40 C41 C42 C43 -0.1(4)
C41 C42 C43 C38 0.4(4)
C39 C38 C43 C42 -0.4(3)
P1 C38 C43 C42 -179.74(18)
C38 P1 C44 C50 11.7(2)
C51 P1 C44 C50 124.4(2)
Au1 P1 C44 C50 -113.33(18)
C38 P1 C44 C46 -173.32(17)
C51 P1 C44 C46 -60.65(19)
Au1 P1 C44 C46 61.60(19)
C50 C44 C46 C47 -0.5(3)
P1 C44 C46 C47 -175.57(19)
C44 C46 C47 C48 1.3(4)
C46 C47 C48 C49 -1.5(4)
C47 C48 C49 C50 0.9(4)
C46 C44 C50 C49 -0.2(4)
P1 C44 C50 C49 174.67(19)
C48 C49 C50 C44 -0.1(4)
C38 P1 C51 C56 -99.62(19)
C44 P1 C51 C56 147.31(18)
Au1 P1 C51 C56 26.6(2)
C38 P1 C51 C52 79.3(2)
C44 P1 C51 C52 -33.8(2)
Au1 P1 C51 C52 -154.53(17)
C56 C51 C52 C53 1.3(3)
P1 C51 C52 C53 -177.57(18)
C51 C52 C53 C54 -1.3(4)
C52 C53 C54 C55 0.3(4)
C53 C54 C55 C56 0.6(4)
C54 C55 C56 C51 -0.6(4)
C52 C51 C56 C55 -0.4(4)
P1 C51 C56 C55 178.5(2)
